data_4301135
loop_
_publ_author_name
'Qing Wang'
'Jianyong Zhang'
'Chun-Feng Zhuang'
'Yu Tang'
'Cheng-Yong Su'

_publ_section_title
;
Guest Inclusion and Interpenetration Tuning of Cd(II)/Mn(II) Coordination
Grid Networks Assembled from a Rigid Linear Diimidazole Schiff Base Ligand
;
_journal_name_full 'Inorganic Chemistry'
_journal_page_first 287
_journal_page_last 295
_journal_paper_doi 10.1021/ic801770n
_journal_volume 48
_journal_year 2009
_chemical_formula_sum 'C51 H44 F6 Mn N12 O6 S2'
_chemical_formula_weight 1154.04
_chemical_name_systematic
; 
 ? 
;
_space_group_IT_number 12
_symmetry_cell_setting monoclinic
_symmetry_space_group_name_Hall '-C 2y'
_symmetry_space_group_name_H-M 'C 1 2/m 1'
_atom_sites_solution_hydrogens geom
_atom_sites_solution_primary direct
_atom_sites_solution_secondary difmap
_audit_creation_method SHELXL-97
_cell_angle_alpha 90.00
_cell_angle_beta 116.507(5)
_cell_angle_gamma 90.00
_cell_formula_units_Z 4
_cell_length_a 19.5803(11)
_cell_length_b 20.3044(10)
_cell_length_c 14.9232(7)
_cell_measurement_reflns_used 4044
_cell_measurement_temperature 153(2)
_cell_measurement_theta_max 29.7642
_cell_measurement_theta_min 2.8838
_cell_volume 5309.3(5)
_computing_cell_refinement
;
CrysAlis RED, Oxford Diffraction Ltd.,
Version 1.171.31.7 (release 18-10-2006 CrysAlis171 .NET)
(compiled Oct 18 2006,16:28:17)
;
_computing_data_collection
;
CrysAlis CCD, Oxford Diffraction Ltd.,
Version 1.171.31.7 (release 18-10-2006 CrysAlis171 .NET)
(compiled Oct 18 2006,16:28:17)
;
_computing_data_reduction
;
CrysAlis RED, Oxford Diffraction Ltd.,
Version 1.171.31.7 (release 18-10-2006 CrysAlis171 .NET)
(compiled Oct 18 2006,16:28:17)
;
_computing_structure_refinement 'SHELXL-97 (Sheldrick, 1997)'
_computing_structure_solution 'SHELXS-97 (Sheldrick, 1990)'
_diffrn_ambient_temperature 153(2)
_diffrn_detector_area_resol_mean 16.0855
_diffrn_measured_fraction_theta_full 0.965
_diffrn_measured_fraction_theta_max 0.965
_diffrn_measurement_device_type 'Gemini S Ultra'
_diffrn_measurement_method '\w and \p scan'
_diffrn_radiation_monochromator graphite
_diffrn_radiation_source 'Enhance (Mo) X-ray Source'
_diffrn_radiation_type MoK\a
_diffrn_radiation_wavelength 0.71073
_diffrn_reflns_av_R_equivalents 0.0476
_diffrn_reflns_av_sigmaI/netI 0.1119
_diffrn_reflns_limit_h_max 25
_diffrn_reflns_limit_h_min -25
_diffrn_reflns_limit_k_max 22
_diffrn_reflns_limit_k_min -26
_diffrn_reflns_limit_l_max 19
_diffrn_reflns_limit_l_min -19
_diffrn_reflns_number 17307
_diffrn_reflns_theta_full 27.50
_diffrn_reflns_theta_max 27.50
_diffrn_reflns_theta_min 2.92
_exptl_absorpt_coefficient_mu 0.410
_exptl_absorpt_correction_T_max 0.9299
_exptl_absorpt_correction_T_min 0.8939
_exptl_absorpt_correction_type multi-scan
_exptl_absorpt_process_details
;
CrysAlis RED, Oxford Diffraction Ltd.,
Version 1.171.31.7 (release 18-10-2006 CrysAlis171 .NET)
(compiled Oct 18 2006,16:28:17)
Empirical absorption correction using spherical harmonics,
 implemented in SCALE3 ABSPACK scaling algorithm.
;
_exptl_crystal_colour Colorless
_exptl_crystal_density_diffrn 1.444
_exptl_crystal_density_method 'not measured'
_exptl_crystal_description Block
_exptl_crystal_F_000 2372
_exptl_crystal_size_max 0.28
_exptl_crystal_size_mid 0.22
_exptl_crystal_size_min 0.18
_refine_diff_density_max 0.476
_refine_diff_density_min -0.446
_refine_diff_density_rms 0.054
_refine_ls_extinction_method none
_refine_ls_goodness_of_fit_ref 1.030
_refine_ls_hydrogen_treatment geom
_refine_ls_matrix_type full
_refine_ls_number_parameters 408
_refine_ls_number_reflns 6062
_refine_ls_number_restraints 234
_refine_ls_restrained_S_all 1.087
_refine_ls_R_factor_all 0.1056
_refine_ls_R_factor_gt 0.0494
_refine_ls_shift/su_max 0.002
_refine_ls_shift/su_mean 0.000
_refine_ls_structure_factor_coef Fsqd
_refine_ls_weighting_details 'calc w=1/[\s^2^(Fo^2^)+(0.0410P)^2^+0.6510P] where P=(Fo^2^+2Fc^2^)/3'
_refine_ls_weighting_scheme calc
_refine_ls_wR_factor_gt 0.1035
_refine_ls_wR_factor_ref 0.1137
_reflns_number_gt 2974
_reflns_number_total 6062
_reflns_threshold_expression >2sigma(I)
_cod_data_source_file ic801770n_si_001_09.cif
_cod_data_source_block 9
_cod_depositor_comments
;
The following automatic conversions were performed:
'_symmetry_cell_setting' value 'Monoclinic' changed to 'monoclinic'
according to '/home/saulius/struct/CIF-dictionaries/cif_core.dic'
dictionary named 'cif_core.dic' version 2.4.1 from 2010-06-29.

Automatic conversion script
Id: cif_fix_enum 1527 2010-12-29 10:47:43Z saulius 
;
_cod_original_sg_symbol_H-M 'C 2/m'
_cod_database_code 4301135

loop_
_symmetry_equiv_pos_as_xyz
'x, y, z'
'-x, y, -z'
'x+1/2, y+1/2, z'
'-x+1/2, y+1/2, -z'
'-x, -y, -z'
'x, -y, z'
'-x+1/2, -y+1/2, -z'
'x+1/2, -y+1/2, z'

loop_
_atom_site_label
_atom_site_type_symbol
_atom_site_fract_x
_atom_site_fract_y
_atom_site_fract_z
_atom_site_U_iso_or_equiv
_atom_site_adp_type
_atom_site_occupancy
_atom_site_symmetry_multiplicity
_atom_site_calc_flag
_atom_site_refinement_flags
_atom_site_disorder_assembly
_atom_site_disorder_group
Mn1 Mn 0.5000 0.0000 0.0000 0.0276(2) Uani 1 4 d S . .
Mn2 Mn 1.5000 -0.5000 1.0000 0.0370(3) Uani 1 4 d S . .
N1 N 0.53457(11) -0.07818(11) 0.11541(16) 0.0331(6) Uani 1 1 d . . .
N2 N 0.60843(12) -0.14635(12) 0.23455(17) 0.0360(6) Uani 1 1 d . . .
N3 N 0.94022(12) -0.22137(12) 0.56850(18) 0.0374(6) Uani 1 1 d . . .
N4 N 1.00861(12) -0.25249(12) 0.63505(17) 0.0393(6) Uani 1 1 d . . .
N5 N 1.33814(12) -0.34138(12) 0.95595(18) 0.0362(6) Uani 1 1 d . . .
N6 N 1.42716(12) -0.41879(13) 1.01059(19) 0.0400(6) Uani 1 1 d . . .
C1 C 0.49030(15) -0.12348(16) 0.1345(2) 0.0450(8) Uani 1 1 d . . .
H1A H 0.4361 -0.1249 0.1009 0.054 Uiso 1 1 calc R . .
C2 C 0.53446(15) -0.16545(17) 0.2072(2) 0.0484(9) Uani 1 1 d . . .
H2A H 0.5179 -0.2010 0.2341 0.058 Uiso 1 1 calc R . .
C3 C 0.60494(14) -0.09418(15) 0.1778(2) 0.0348(7) Uani 1 1 d . . .
H3A H 0.6486 -0.0712 0.1822 0.042 Uiso 1 1 calc R . .
C4 C 0.67736(14) -0.17659(15) 0.3079(2) 0.0340(7) Uani 1 1 d . . .
C5 C 0.68466(15) -0.24401(15) 0.3118(2) 0.0378(7) Uani 1 1 d . . .
H5A H 0.6432 -0.2710 0.2692 0.045 Uiso 1 1 calc R . .
C6 C 0.75322(14) -0.27224(15) 0.3785(2) 0.0382(8) Uani 1 1 d . . .
H6A H 0.7585 -0.3188 0.3814 0.046 Uiso 1 1 calc R . .
C7 C 0.81435(15) -0.23299(15) 0.4411(2) 0.0344(7) Uani 1 1 d . . .
C8 C 0.80470(15) -0.16475(16) 0.4374(2) 0.0409(8) Uani 1 1 d . . .
H8A H 0.8454 -0.1373 0.4806 0.049 Uiso 1 1 calc R . .
C9 C 0.73653(15) -0.13688(15) 0.3716(2) 0.0395(7) Uani 1 1 d . . .
H9A H 0.7301 -0.0904 0.3700 0.047 Uiso 1 1 calc R . .
C10 C 0.88957(15) -0.26246(15) 0.5112(2) 0.0361(7) Uani 1 1 d . . .
C11 C 0.89958(15) -0.33562(15) 0.5077(2) 0.0456(8) Uani 1 1 d . . .
H11A H 0.9511 -0.3480 0.5570 0.068 Uiso 1 1 calc R . .
H11B H 0.8921 -0.3483 0.4406 0.068 Uiso 1 1 calc R . .
H11C H 0.8620 -0.3583 0.5233 0.068 Uiso 1 1 calc R . .
C12 C 1.06140(16) -0.13972(15) 0.6703(3) 0.0569(10) Uani 1 1 d . . .
H12A H 1.0106 -0.1266 0.6198 0.085 Uiso 1 1 calc R . .
H12B H 1.0997 -0.1260 0.6487 0.085 Uiso 1 1 calc R . .
H12C H 1.0722 -0.1186 0.7343 0.085 Uiso 1 1 calc R . .
C13 C 1.06412(15) -0.21291(15) 0.6828(2) 0.0346(7) Uani 1 1 d . . .
C14 C 1.13573(14) -0.24574(15) 0.7559(2) 0.0354(7) Uani 1 1 d . . .
C15 C 1.13897(15) -0.31409(15) 0.7658(2) 0.0374(7) Uani 1 1 d . . .
H15A H 1.0953 -0.3396 0.7256 0.045 Uiso 1 1 calc R . .
C16 C 1.20459(14) -0.34545(16) 0.8330(2) 0.0392(8) Uani 1 1 d . . .
H16A H 1.2056 -0.3920 0.8400 0.047 Uiso 1 1 calc R . .
C17 C 1.26903(14) -0.30828(15) 0.8902(2) 0.0342(7) Uani 1 1 d . . .
C18 C 1.26682(15) -0.24109(15) 0.8824(2) 0.0407(8) Uani 1 1 d . . .
H18A H 1.3107 -0.2158 0.9226 0.049 Uiso 1 1 calc R . .
C19 C 1.20060(15) -0.20993(15) 0.8159(2) 0.0424(8) Uani 1 1 d . . .
H19A H 1.1995 -0.1632 0.8113 0.051 Uiso 1 1 calc R . .
C20 C 1.35907(14) -0.40250(15) 0.9403(2) 0.0406(8) Uani 1 1 d . . .
H20A H 1.3285 -0.4300 0.8855 0.049 Uiso 1 1 calc R . .
C21 C 1.45050(16) -0.36649(18) 1.0739(2) 0.0505(9) Uani 1 1 d . . .
H21A H 1.4977 -0.3642 1.1326 0.061 Uiso 1 1 calc R . .
C22 C 1.39720(15) -0.31790(17) 1.0418(2) 0.0467(8) Uani 1 1 d . . .
H22A H 1.4002 -0.2763 1.0725 0.056 Uiso 1 1 calc R . .
C25 C 0.9672(5) -0.5000 0.3171(5) 0.101(2) Uani 1 2 d SU . .
H25A H 0.9437 -0.5000 0.2459 0.121 Uiso 1 2 calc SR . .
C26 C 0.9226(4) -0.5000 0.3653(5) 0.100(2) Uani 1 2 d SU . .
H26A H 0.8685 -0.5000 0.3289 0.120 Uiso 1 2 calc SR . .
C27 C 0.9595(3) -0.5000 0.4739(5) 0.0759(17) Uani 1 2 d SU . .
C28 C 0.9160(4) -0.5000 0.5277(6) 0.097(2) Uani 1 2 d SU . .
H28A H 0.8618 -0.5000 0.4940 0.117 Uiso 1 2 calc SR . .
C29 C 0.9545(6) -0.5000 0.6312(7) 0.104(2) Uani 1 2 d SU . .
H29A H 0.9256 -0.5000 0.6681 0.124 Uiso 1 2 calc SR . .
C23 C 0.7665(3) 0.0000 0.1049(4) 0.0727(17) Uani 1 2 d SDU . .
S1 S 0.68311(7) 0.02456(7) 0.00527(10) 0.0339(4) Uani 0.50 1 d PDU . .
O1 O 0.6916(2) 0.09313(17) 0.0263(3) 0.0382(10) Uani 0.50 1 d PDU . .
O2 O 0.62161(13) 0.0000 0.0193(2) 0.0416(7) Uani 1 2 d SDU . .
O3 O 0.68828(16) 0.0000 -0.0840(2) 0.0505(8) Uani 1 2 d SDU . .
F1 F 0.83085(14) 0.0000 0.1086(2) 0.1139(14) Uani 1 2 d SDU . .
F2 F 0.76739(13) 0.0000 0.19387(19) 0.0748(9) Uani 1 2 d SDU . .
F3 F 0.7706(2) -0.0740(2) 0.0917(4) 0.0871(14) Uani 0.50 1 d PDU . .
C24 C 1.6249(4) -0.5193(5) 1.3535(6) 0.086(3) Uani 0.50 1 d PDU . .
S2 S 1.63144(9) -0.47081(9) 1.25703(12) 0.0500(4) Uani 0.50 1 d PDU . .
O4 O 1.56808(13) -0.5000 1.1670(2) 0.0477(8) Uani 1 2 d SDU . .
O5 O 1.70731(16) -0.5000 1.2638(3) 0.0860(13) Uani 1 2 d SDU . .
O6 O 1.6253(4) -0.4033(3) 1.2793(5) 0.0655(18) Uani 0.50 1 d PDU . .
F4 F 1.6858(2) -0.5000 1.4428(2) 0.1260(14) Uani 1 2 d SDU . .
F5 F 1.5622(2) -0.5000 1.3594(3) 0.1194(14) Uani 1 2 d SDU . .
F6 F 1.6292(4) -0.5829(3) 1.3358(5) 0.098(2) Uani 0.50 1 d PDU . .

loop_
_atom_site_aniso_label
_atom_site_aniso_U_11
_atom_site_aniso_U_22
_atom_site_aniso_U_33
_atom_site_aniso_U_23
_atom_site_aniso_U_13
_atom_site_aniso_U_12
Mn1 0.0251(4) 0.0296(5) 0.0228(4) 0.000 0.0058(4) 0.000
Mn2 0.0203(4) 0.0467(6) 0.0358(5) 0.000 0.0053(4) 0.000
N1 0.0277(12) 0.0377(15) 0.0287(13) 0.0047(13) 0.0080(11) 0.0004(11)
N2 0.0332(13) 0.0398(15) 0.0321(14) 0.0130(14) 0.0120(11) 0.0017(11)
N3 0.0326(13) 0.0405(15) 0.0355(14) 0.0141(14) 0.0121(11) 0.0098(12)
N4 0.0334(13) 0.0429(16) 0.0383(14) 0.0123(15) 0.0130(11) 0.0092(13)
N5 0.0269(12) 0.0411(16) 0.0387(15) 0.0011(14) 0.0129(11) 0.0042(12)
N6 0.0245(13) 0.0495(17) 0.0414(15) 0.0033(15) 0.0105(12) -0.0005(12)
C1 0.0299(15) 0.055(2) 0.0431(19) 0.0141(19) 0.0099(14) -0.0057(15)
C2 0.0302(16) 0.059(2) 0.049(2) 0.024(2) 0.0110(15) -0.0063(16)
C3 0.0260(15) 0.0397(19) 0.0338(16) 0.0087(17) 0.0089(13) -0.0012(13)
C4 0.0302(15) 0.041(2) 0.0280(16) 0.0142(16) 0.0108(13) 0.0076(14)
C5 0.0358(15) 0.040(2) 0.0350(16) 0.0112(18) 0.0137(13) 0.0033(15)
C6 0.0398(17) 0.0361(18) 0.0388(18) 0.0131(17) 0.0178(15) 0.0077(14)
C7 0.0357(16) 0.036(2) 0.0315(16) 0.0097(16) 0.0149(13) 0.0037(13)
C8 0.0363(16) 0.039(2) 0.0372(18) 0.0066(17) 0.0073(14) 0.0026(14)
C9 0.0364(16) 0.0324(18) 0.0395(18) 0.0089(17) 0.0080(14) 0.0076(14)
C10 0.0384(16) 0.039(2) 0.0342(16) 0.0113(17) 0.0192(14) 0.0084(15)
C11 0.0414(17) 0.043(2) 0.0438(19) 0.0114(18) 0.0115(15) 0.0111(15)
C12 0.0418(18) 0.042(2) 0.075(3) 0.014(2) 0.0152(18) 0.0090(16)
C13 0.0352(16) 0.0355(19) 0.0384(17) 0.0099(17) 0.0211(15) 0.0090(14)
C14 0.0357(15) 0.0404(19) 0.0359(16) 0.0078(18) 0.0211(13) 0.0066(16)
C15 0.0304(15) 0.039(2) 0.0411(18) 0.0064(17) 0.0143(14) 0.0002(14)
C16 0.0332(16) 0.0360(19) 0.0466(18) 0.0112(18) 0.0162(15) 0.0054(14)
C17 0.0275(15) 0.040(2) 0.0348(17) 0.0032(17) 0.0135(13) 0.0031(14)
C18 0.0317(15) 0.041(2) 0.0472(18) -0.0050(19) 0.0152(14) -0.0039(15)
C19 0.0403(18) 0.0328(19) 0.055(2) -0.0011(19) 0.0219(16) 0.0052(15)
C20 0.0245(15) 0.042(2) 0.0471(19) 0.0025(19) 0.0084(14) -0.0013(14)
C21 0.0326(17) 0.074(3) 0.0384(19) -0.005(2) 0.0102(15) 0.0131(18)
C22 0.0372(17) 0.059(2) 0.0365(18) -0.0126(19) 0.0097(15) 0.0041(16)
C25 0.160(7) 0.051(4) 0.067(4) 0.000 0.029(5) 0.000
C26 0.138(6) 0.039(4) 0.077(5) 0.000 0.007(4) 0.000
C27 0.114(4) 0.028(3) 0.072(4) 0.000 0.028(4) 0.000
C28 0.138(5) 0.032(3) 0.116(6) 0.000 0.051(5) 0.000
C29 0.180(7) 0.054(4) 0.097(5) 0.000 0.080(5) 0.000
C23 0.047(3) 0.108(5) 0.071(4) 0.000 0.033(3) 0.000
S1 0.0314(7) 0.0307(10) 0.0371(8) 0.0023(7) 0.0132(6) 0.0002(6)
O1 0.038(2) 0.021(2) 0.049(2) -0.011(2) 0.0138(19) -0.0049(17)
O2 0.0269(14) 0.056(2) 0.0402(17) 0.000 0.0133(13) 0.000
O3 0.0685(19) 0.048(2) 0.0455(18) 0.000 0.0349(16) 0.000
F1 0.0330(15) 0.221(4) 0.089(2) 0.000 0.0289(16) 0.000
F2 0.0467(15) 0.132(3) 0.0397(16) 0.000 0.0140(13) 0.000
F3 0.093(3) 0.060(3) 0.114(4) 0.038(3) 0.051(3) 0.039(3)
C24 0.088(5) 0.112(9) 0.059(4) 0.012(6) 0.035(4) 0.010(5)
S2 0.0581(10) 0.0406(10) 0.0367(9) 0.0010(9) 0.0082(8) -0.0014(8)
O4 0.0312(15) 0.061(2) 0.0341(16) 0.000 -0.0007(13) 0.000
O5 0.0406(19) 0.143(4) 0.065(2) 0.000 0.0159(17) 0.000
O6 0.086(4) 0.034(4) 0.062(4) 0.006(4) 0.020(4) -0.004(3)
F4 0.135(3) 0.146(4) 0.0429(19) 0.000 -0.008(2) 0.000
F5 0.099(2) 0.158(4) 0.125(3) 0.000 0.072(2) 0.000
F6 0.144(5) 0.043(4) 0.085(4) 0.019(4) 0.030(4) 0.002(3)

loop_
_atom_type_symbol
_atom_type_description
_atom_type_scat_dispersion_real
_atom_type_scat_dispersion_imag
_atom_type_scat_source
C C 0.0033 0.0016 'International Tables Vol C Tables 4.2.6.8 and 6.1.1.4'
H H 0.0000 0.0000 'International Tables Vol C Tables 4.2.6.8 and 6.1.1.4'
N N 0.0061 0.0033 'International Tables Vol C Tables 4.2.6.8 and 6.1.1.4'
O O 0.0106 0.0060 'International Tables Vol C Tables 4.2.6.8 and 6.1.1.4'
F F 0.0171 0.0103 'International Tables Vol C Tables 4.2.6.8 and 6.1.1.4'
S S 0.1246 0.1234 'International Tables Vol C Tables 4.2.6.8 and 6.1.1.4'
Mn Mn 0.3368 0.7283 'International Tables Vol C Tables 4.2.6.8 and 6.1.1.4'

loop_
_geom_angle_atom_site_label_1
_geom_angle_atom_site_label_2
_geom_angle_atom_site_label_3
_geom_angle
_geom_angle_site_symmetry_1
_geom_angle_site_symmetry_3
_geom_angle_publ_flag
N1 Mn1 N1 180.00(13) 2_655 6 ?
N1 Mn1 N1 88.41(12) 2_655 . ?
N1 Mn1 N1 91.59(12) 6 . ?
N1 Mn1 N1 91.59(12) 2_655 5_655 ?
N1 Mn1 N1 88.41(12) 6 5_655 ?
N1 Mn1 N1 180.00(13) . 5_655 ?
N1 Mn1 O2 87.83(7) 2_655 5_655 ?
N1 Mn1 O2 92.17(7) 6 5_655 ?
N1 Mn1 O2 92.17(7) . 5_655 ?
N1 Mn1 O2 87.83(7) 5_655 5_655 ?
N1 Mn1 O2 92.17(7) 2_655 . ?
N1 Mn1 O2 87.83(7) 6 . ?
N1 Mn1 O2 87.83(7) . . ?
N1 Mn1 O2 92.17(7) 5_655 . ?
O2 Mn1 O2 180.00(13) 5_655 . ?
N6 Mn2 N6 84.72(11) 6_545 5_847 ?
N6 Mn2 N6 180.000(2) 6_545 2_857 ?
N6 Mn2 N6 95.28(11) 5_847 2_857 ?
N6 Mn2 N6 95.28(11) 6_545 . ?
N6 Mn2 N6 180.000(2) 5_847 . ?
N6 Mn2 N6 84.72(11) 2_857 . ?
N6 Mn2 O4 89.83(8) 6_545 5_847 ?
N6 Mn2 O4 90.17(8) 5_847 5_847 ?
N6 Mn2 O4 90.17(8) 2_857 5_847 ?
N6 Mn2 O4 89.83(8) . 5_847 ?
N6 Mn2 O4 90.17(8) 6_545 . ?
N6 Mn2 O4 89.83(8) 5_847 . ?
N6 Mn2 O4 89.83(8) 2_857 . ?
N6 Mn2 O4 90.17(8) . . ?
O4 Mn2 O4 180.0 5_847 . ?
C3 N1 C1 104.2(2) . . ?
C3 N1 Mn1 126.04(18) . . ?
C1 N1 Mn1 129.57(18) . . ?
C3 N2 C2 106.6(2) . . ?
C3 N2 C4 125.7(2) . . ?
C2 N2 C4 127.7(2) . . ?
C10 N3 N4 112.7(2) . . ?
C13 N4 N3 114.4(2) . . ?
C20 N5 C22 106.5(3) . . ?
C20 N5 C17 125.0(3) . . ?
C22 N5 C17 128.3(3) . . ?
C20 N6 C21 105.3(2) . . ?
C20 N6 Mn2 125.5(2) . . ?
C21 N6 Mn2 126.86(18) . . ?
C2 C1 N1 110.6(2) . . ?
C2 C1 H1A 124.7 . . ?
N1 C1 H1A 124.7 . . ?
C1 C2 N2 105.8(2) . . ?
C1 C2 H2A 127.1 . . ?
N2 C2 H2A 127.1 . . ?
N1 C3 N2 112.7(2) . . ?
N1 C3 H3A 123.7 . . ?
N2 C3 H3A 123.7 . . ?
C5 C4 C9 120.8(3) . . ?
C5 C4 N2 120.0(3) . . ?
C9 C4 N2 119.1(3) . . ?
C4 C5 C6 119.4(3) . . ?
C4 C5 H5A 120.3 . . ?
C6 C5 H5A 120.3 . . ?
C5 C6 C7 120.7(3) . . ?
C5 C6 H6A 119.6 . . ?
C7 C6 H6A 119.6 . . ?
C6 C7 C8 118.7(3) . . ?
C6 C7 C10 121.5(3) . . ?
C8 C7 C10 119.8(3) . . ?
C9 C8 C7 120.5(3) . . ?
C9 C8 H8A 119.8 . . ?
C7 C8 H8A 119.8 . . ?
C8 C9 C4 119.9(3) . . ?
C8 C9 H9A 120.0 . . ?
C4 C9 H9A 120.0 . . ?
N3 C10 C7 115.5(3) . . ?
N3 C10 C11 126.2(3) . . ?
C7 C10 C11 118.3(3) . . ?
C10 C11 H11A 109.5 . . ?
C10 C11 H11B 109.5 . . ?
H11A C11 H11B 109.5 . . ?
C10 C11 H11C 109.5 . . ?
H11A C11 H11C 109.5 . . ?
H11B C11 H11C 109.5 . . ?
C13 C12 H12A 109.5 . . ?
C13 C12 H12B 109.5 . . ?
H12A C12 H12B 109.5 . . ?
C13 C12 H12C 109.5 . . ?
H12A C12 H12C 109.5 . . ?
H12B C12 H12C 109.5 . . ?
N4 C13 C14 114.3(3) . . ?
N4 C13 C12 125.4(3) . . ?
C14 C13 C12 120.2(3) . . ?
C19 C14 C15 117.9(3) . . ?
C19 C14 C13 121.8(3) . . ?
C15 C14 C13 120.3(3) . . ?
C16 C15 C14 121.3(3) . . ?
C16 C15 H15A 119.4 . . ?
C14 C15 H15A 119.4 . . ?
C15 C16 C17 119.4(3) . . ?
C15 C16 H16A 120.3 . . ?
C17 C16 H16A 120.3 . . ?
C18 C17 C16 120.3(3) . . ?
C18 C17 N5 120.6(3) . . ?
C16 C17 N5 119.1(3) . . ?
C17 C18 C19 120.0(3) . . ?
C17 C18 H18A 120.0 . . ?
C19 C18 H18A 120.0 . . ?
C18 C19 C14 121.2(3) . . ?
C18 C19 H19A 119.4 . . ?
C14 C19 H19A 119.4 . . ?
N6 C20 N5 111.6(3) . . ?
N6 C20 H20A 124.2 . . ?
N5 C20 H20A 124.2 . . ?
N6 C21 C22 110.9(3) . . ?
N6 C21 H21A 124.6 . . ?
C22 C21 H21A 124.6 . . ?
C21 C22 N5 105.7(3) . . ?
C21 C22 H22A 127.1 . . ?
N5 C22 H22A 127.1 . . ?
C26 C25 C29 121.5(7) . 5_746 ?
C26 C25 H25A 119.3 . . ?
C29 C25 H25A 119.3 5_746 . ?
C25 C26 C27 118.3(7) . . ?
C25 C26 H26A 120.8 . . ?
C27 C26 H26A 120.8 . . ?
C28 C27 C27 120.0(8) . 5_746 ?
C28 C27 C26 120.7(6) . . ?
C27 C27 C26 119.4(7) 5_746 . ?
C29 C28 C27 118.0(7) . . ?
C29 C28 H28A 121.0 . . ?
C27 C28 H28A 121.0 . . ?
C25 C29 C28 122.9(7) 5_746 . ?
C25 C29 H29A 118.6 5_746 . ?
C28 C29 H29A 118.6 . . ?
F1 C23 F2 113.5(4) . . ?
F1 C23 F3 83.9(2) . . ?
F2 C23 F3 98.8(3) . . ?
F1 C23 F3 83.9(2) . 6 ?
F2 C23 F3 98.8(3) . 6 ?
F3 C23 F3 161.6(5) . 6 ?
F1 C23 S1 126.4(4) . 6 ?
F2 C23 S1 116.8(3) . 6 ?
F3 C23 S1 71.7(3) . 6 ?
F3 C23 S1 105.0(4) 6 6 ?
F1 C23 S1 126.4(4) . . ?
F2 C23 S1 116.8(3) . . ?
F3 C23 S1 105.0(4) . . ?
F3 C23 S1 71.7(3) 6 . ?
S1 C23 S1 33.71(14) 6 . ?
S1 S1 O2 69.17(6) 6 . ?
S1 S1 O1 168.55(18) 6 . ?
O2 S1 O1 109.86(17) . . ?
S1 S1 O3 70.13(7) 6 . ?
O2 S1 O3 115.22(16) . . ?
O1 S1 O3 118.99(19) . . ?
S1 S1 C23 73.14(7) 6 . ?
O2 S1 C23 108.35(18) . . ?
O1 S1 C23 96.93(19) . . ?
O3 S1 C23 105.24(19) . . ?
S1 S1 F3 121.80(15) 6 6 ?
O2 S1 F3 131.16(19) . 6 ?
O1 S1 F3 49.7(2) . 6 ?
O3 S1 F3 112.85(18) . 6 ?
C23 S1 F3 49.33(15) . 6 ?
S1 O1 F3 82.7(2) . 6 ?
S1 O2 S1 41.66(13) 6 . ?
S1 O2 Mn1 154.68(11) 6 . ?
S1 O2 Mn1 154.68(11) . . ?
S1 O3 S1 39.74(13) . 6 ?
O1 F3 C23 104.3(3) 6 . ?
O1 F3 S1 47.65(18) 6 6 ?
C23 F3 S1 58.9(3) . 6 ?
C24 C24 F5 72.9(4) 6_545 . ?
C24 C24 F6 166.4(5) 6_545 . ?
F5 C24 F6 116.2(7) . . ?
C24 C24 F4 73.7(4) 6_545 . ?
F5 C24 F4 106.1(6) . . ?
F6 C24 F4 111.2(7) . . ?
C24 C24 S2 97.6(4) 6_545 6_545 ?
F5 C24 S2 125.1(6) . 6_545 ?
F6 C24 S2 69.0(5) . 6_545 ?
F4 C24 S2 123.2(5) . 6_545 ?
C24 C24 S2 56.8(3) 6_545 . ?
F5 C24 S2 106.9(5) . . ?
F6 C24 S2 109.8(6) . . ?
F4 C24 S2 106.1(5) . . ?
S2 C24 S2 40.9(2) 6_545 . ?
C24 C24 O6 144.7(3) 6_545 6_545 ?
F5 C24 O6 121.3(6) . 6_545 ?
F6 C24 O6 22.3(4) . 6_545 ?
F4 C24 O6 124.0(6) . 6_545 ?
S2 C24 O6 47.2(3) 6_545 6_545 ?
S2 C24 O6 88.0(4) . 6_545 ?
S2 S2 O6 163.7(3) 6_545 . ?
S2 S2 O4 66.49(8) 6_545 . ?
O6 S2 O4 118.1(3) . . ?
S2 S2 C24 82.4(4) 6_545 6_545 ?
O6 S2 C24 81.6(4) . 6_545 ?
O4 S2 C24 114.5(3) . 6_545 ?
S2 S2 O5 67.67(7) 6_545 . ?
O6 S2 O5 121.7(3) . . ?
O4 S2 O5 107.10(17) . . ?
C24 S2 O5 111.7(3) 6_545 . ?
S2 S2 F6 132.4(3) 6_545 6_545 ?
O6 S2 F6 32.0(3) . 6_545 ?
O4 S2 F6 130.0(3) . 6_545 ?
C24 S2 F6 50.1(4) 6_545 6_545 ?
O5 S2 F6 122.9(3) . 6_545 ?
S2 S2 C24 56.8(3) 6_545 . ?
O6 S2 C24 107.2(4) . . ?
O4 S2 C24 100.2(3) . . ?
C24 S2 C24 25.6(6) 6_545 . ?
O5 S2 C24 98.4(3) . . ?
F6 S2 C24 75.6(4) 6_545 . ?
S2 O4 S2 47.03(15) . 6_545 ?
S2 O4 Mn2 147.94(13) . . ?
S2 O4 Mn2 147.94(13) 6_545 . ?
S2 O5 S2 44.66(14) 6_545 . ?
F6 O6 S2 86.3(8) 6_545 . ?
F6 O6 C24 35.9(7) 6_545 6_545 ?
S2 O6 C24 51.1(3) . 6_545 ?
C24 F4 C24 32.7(8) . 6_545 ?
C24 F5 C24 34.3(8) 6_545 . ?
O6 F6 C24 121.8(11) 6_545 . ?
O6 F6 S2 61.7(7) 6_545 6_545 ?
C24 F6 S2 61.0(5) . 6_545 ?

loop_
_geom_bond_atom_site_label_1
_geom_bond_atom_site_label_2
_geom_bond_distance
_geom_bond_site_symmetry_2
_geom_bond_publ_flag
Mn1 N1 2.214(2) 2_655 ?
Mn1 N1 2.214(2) 6 ?
Mn1 N1 2.214(2) . ?
Mn1 N1 2.214(2) 5_655 ?
Mn1 O2 2.267(2) 5_655 ?
Mn1 O2 2.267(2) . ?
Mn2 N6 2.231(2) 6_545 ?
Mn2 N6 2.231(2) 5_847 ?
Mn2 N6 2.231(2) 2_857 ?
Mn2 N6 2.231(2) . ?
Mn2 O4 2.242(3) 5_847 ?
Mn2 O4 2.242(3) . ?
N1 C3 1.314(3) . ?
N1 C1 1.378(3) . ?
N2 C3 1.339(3) . ?
N2 C2 1.374(3) . ?
N2 C4 1.441(3) . ?
N3 C10 1.286(4) . ?
N3 N4 1.411(3) . ?
N4 C13 1.282(3) . ?
N5 C20 1.360(4) . ?
N5 C22 1.373(4) . ?
N5 C17 1.436(3) . ?
N6 C20 1.319(3) . ?
N6 C21 1.358(4) . ?
C1 C2 1.347(4) . ?
C1 H1A 0.9500 . ?
C2 H2A 0.9500 . ?
C3 H3A 0.9500 . ?
C4 C5 1.375(4) . ?
C4 C9 1.383(4) . ?
C5 C6 1.389(4) . ?
C5 H5A 0.9500 . ?
C6 C7 1.394(4) . ?
C6 H6A 0.9500 . ?
C7 C8 1.396(4) . ?
C7 C10 1.499(4) . ?
C8 C9 1.377(4) . ?
C8 H8A 0.9500 . ?
C9 H9A 0.9500 . ?
C10 C11 1.502(4) . ?
C11 H11A 0.9800 . ?
C11 H11B 0.9800 . ?
C11 H11C 0.9800 . ?
C12 C13 1.496(4) . ?
C12 H12A 0.9800 . ?
C12 H12B 0.9800 . ?
C12 H12C 0.9800 . ?
C13 C14 1.495(4) . ?
C14 C19 1.389(4) . ?
C14 C15 1.394(4) . ?
C15 C16 1.383(4) . ?
C15 H15A 0.9500 . ?
C16 C17 1.389(4) . ?
C16 H16A 0.9500 . ?
C17 C18 1.368(4) . ?
C18 C19 1.385(4) . ?
C18 H18A 0.9500 . ?
C19 H19A 0.9500 . ?
C20 H20A 0.9500 . ?
C21 C22 1.359(4) . ?
C21 H21A 0.9500 . ?
C22 H22A 0.9500 . ?
C25 C26 1.358(9) . ?
C25 C29 1.375(9) 5_746 ?
C25 H25A 0.9500 . ?
C26 C27 1.450(8) . ?
C26 H26A 0.9500 . ?
C27 C28 1.408(8) . ?
C27 C27 1.419(11) 5_746 ?
C28 C29 1.383(10) . ?
C28 H28A 0.9500 . ?
C29 C25 1.375(9) 5_746 ?
C29 H29A 0.9500 . ?
C23 F1 1.237(4) . ?
C23 F2 1.320(5) . ?
C23 F3 1.523(4) . ?
C23 F3 1.523(4) 6 ?
C23 S1 1.720(5) 6 ?
C23 S1 1.720(5) . ?
S1 S1 0.997(3) 6 ?
S1 O2 1.402(2) . ?
S1 O1 1.421(4) . ?
S1 O3 1.467(3) . ?
S1 F3 1.907(4) 6 ?
O1 F3 1.465(6) 6 ?
O2 S1 1.402(2) 6 ?
O3 S1 1.467(3) 6 ?
F3 O1 1.465(6) 6 ?
F3 S1 1.907(4) 6 ?
C24 C24 0.782(19) 6_545 ?
C24 F5 1.327(7) . ?
C24 F6 1.329(10) . ?
C24 F4 1.390(7) . ?
C24 S2 1.515(8) 6_545 ?
C24 S2 1.795(8) . ?
C24 O6 1.925(11) 6_545 ?
S2 S2 1.185(4) 6_545 ?
S2 O6 1.428(7) . ?
S2 O4 1.486(3) . ?
S2 C24 1.515(8) 6_545 ?
S2 O5 1.560(3) . ?
S2 F6 1.618(7) 6_545 ?
O4 S2 1.486(3) 6_545 ?
O5 S2 1.560(3) 6_545 ?
O6 F6 0.859(7) 6_545 ?
O6 C24 1.925(11) 6_545 ?
F4 C24 1.390(7) 6_545 ?
F5 C24 1.327(7) 6_545 ?
F6 O6 0.859(7) 6_545 ?
F6 S2 1.618(7) 6_545 ?
